data_2237212
loop_
_publ_author_name
'Rauf, M. Khawar'
'Yaseen, Samad'
'Ebihara, Masahiro'
'Badshah, Amin'

_publ_section_title
;
 1-(2-Chlorobenzoyl)-3-(pyrimidin-2-yl)thiourea
;
_journal_coeditor_code PV2612
_journal_issue 1
_journal_name_full 'Acta Crystallographica Section E'
_journal_page_first o84
_journal_paper_doi 10.1107/S1600536812050118
_journal_volume 69
_journal_year 2013
_chemical_formula_iupac 'C12 H9 Cl N4 O S'
_chemical_formula_moiety 'C12 H9 Cl N4 O S'
_chemical_formula_sum 'C12 H9 Cl N4 O S'
_chemical_formula_weight 292.74
_chemical_name_systematic
;
1-(2-Chlorobenzoyl)-3-(pyrimidin-2-yl)thiourea
;
_space_group_IT_number 2
_symmetry_cell_setting triclinic
_symmetry_space_group_name_Hall '-P 1'
_symmetry_space_group_name_H-M 'P -1'
_atom_sites_solution_hydrogens geom
_atom_sites_solution_primary direct
_atom_sites_solution_secondary difmap
_audit_creation_method SHELXL-97
_cell_angle_alpha 81.625(14)
_cell_angle_beta 74.580(12)
_cell_angle_gamma 83.979(15)
_cell_formula_units_Z 2
_cell_length_a 7.167(3)
_cell_length_b 8.000(4)
_cell_length_c 11.252(5)
_cell_measurement_reflns_used 2102
_cell_measurement_temperature 123.1500
_cell_measurement_theta_max 27.4835
_cell_measurement_theta_min 3.0043
_cell_volume 613.8(5)
_computing_cell_refinement 'CrystalClear (Molecular Structure Corporation & Rigaku, 2001)'
_computing_data_collection 'CrystalClear (Molecular Structure Corporation & Rigaku, 2001)'
_computing_data_reduction 'CrystalClear (Molecular Structure Corporation & Rigaku, 2001)'
_computing_molecular_graphics 'ORTEPII (Johnson, 1976)'
_computing_publication_material '<i>Yadokari-XG 2009</i> (Kabuto <i>et al.</i>, 2009)'
_computing_structure_refinement 'SHELXL97 (Sheldrick, 2008)'
_computing_structure_solution 'SIR97 (Altomare <i>et al.</i>, 1999)'
_diffrn_ambient_temperature 123(2)
_diffrn_detector_area_resol_mean 14.62
_diffrn_measured_fraction_theta_full 0.979
_diffrn_measured_fraction_theta_max 0.979
_diffrn_measurement_device_type 'Rigaku/MSC Mercury CCD'
_diffrn_measurement_method ' \w scans '
_diffrn_radiation_monochromator 'Graphite Monochromator'
_diffrn_radiation_source 'Rotating Anode'
_diffrn_radiation_type MoK\a
_diffrn_radiation_wavelength 0.71070
_diffrn_reflns_av_R_equivalents 0.0320
_diffrn_reflns_av_sigmaI/netI 0.0270
_diffrn_reflns_limit_h_max 9
_diffrn_reflns_limit_h_min -8
_diffrn_reflns_limit_k_max 10
_diffrn_reflns_limit_k_min -9
_diffrn_reflns_limit_l_max 14
_diffrn_reflns_limit_l_min -14
_diffrn_reflns_number 4888
_diffrn_reflns_theta_full 27.48
_diffrn_reflns_theta_max 27.48
_diffrn_reflns_theta_min 3.01
_exptl_absorpt_coefficient_mu 0.477
_exptl_absorpt_correction_type none
_exptl_crystal_colour Yellow
_exptl_crystal_density_diffrn 1.584
_exptl_crystal_density_method 'not measured'
_exptl_crystal_description Block
_exptl_crystal_F_000 300
_exptl_crystal_size_max 0.30
_exptl_crystal_size_mid 0.26
_exptl_crystal_size_min 0.18
_refine_diff_density_max 0.290
_refine_diff_density_min -0.335
_refine_ls_extinction_method none
_refine_ls_goodness_of_fit_ref 1.074
_refine_ls_hydrogen_treatment constr
_refine_ls_matrix_type full
_refine_ls_number_parameters 172
_refine_ls_number_reflns 2759
_refine_ls_number_restraints 0
_refine_ls_restrained_S_all 1.074
_refine_ls_R_factor_all 0.0374
_refine_ls_R_factor_gt 0.0342
_refine_ls_shift/su_max 0.001
_refine_ls_shift/su_mean 0.000
_refine_ls_structure_factor_coef Fsqd
_refine_ls_weighting_details 'calc w=1/[\s^2^(Fo^2^)+(0.0275P)^2^+0.4951P] where P=(Fo^2^+2Fc^2^)/3'
_refine_ls_weighting_scheme calc
_refine_ls_wR_factor_gt 0.0805
_refine_ls_wR_factor_ref 0.0821
_reflns_number_gt 2590
_reflns_number_total 2759
_reflns_threshold_expression I>2sigma(I)
_cod_data_source_file pv2612.cif
_cod_data_source_block I
_cod_database_code 2237212
_cod_database_fobs_code 2237212

loop_
_symmetry_equiv_pos_as_xyz
'x, y, z'
'-x, -y, -z'

loop_
_atom_site_type_symbol
_atom_site_label
_atom_site_fract_x
_atom_site_fract_y
_atom_site_fract_z
_atom_site_U_iso_or_equiv
_atom_site_adp_type
_atom_site_calc_flag
_atom_site_refinement_flags
_atom_site_occupancy
_atom_site_symmetry_multiplicity
C C1 0.5699(2) 0.40086(19) 0.77222(14) 0.0168(3) Uani d . 1 1
O O1 0.66497(17) 0.29064(14) 0.81927(11) 0.0232(3) Uani d . 1 1
N N1 0.54980(19) 0.57016(16) 0.79213(12) 0.0174(3) Uani d . 1 1
H H1 0.4808 0.6385 0.7489 0.021 Uiso calc R 1 1
C C2 0.6242(2) 0.64410(19) 0.87083(14) 0.0167(3) Uani d . 1 1
S S1 0.80674(6) 0.56064(5) 0.93013(4) 0.02194(12) Uani d . 1 1
N N2 0.53983(18) 0.80178(16) 0.89581(12) 0.0172(3) Uani d . 1 1
H H2 0.5987 0.8564 0.9362 0.021 Uiso calc R 1 1
C C3 0.4553(2) 0.36848(18) 0.68461(14) 0.0160(3) Uani d . 1 1
C C4 0.5267(2) 0.25791(19) 0.59525(15) 0.0175(3) Uani d . 1 1
C C5 0.4187(2) 0.2281(2) 0.51587(15) 0.0206(3) Uani d . 1 1
H H5 0.4713 0.1549 0.4540 0.025 Uiso calc R 1 1
C C6 0.2331(2) 0.3058(2) 0.52718(16) 0.0225(3) Uani d . 1 1
H H6 0.1586 0.2857 0.4730 0.027 Uiso calc R 1 1
C C7 0.1569(2) 0.4122(2) 0.61713(16) 0.0222(3) Uani d . 1 1
H H7 0.0290 0.4634 0.6260 0.027 Uiso calc R 1 1
C C8 0.2671(2) 0.44417(19) 0.69453(15) 0.0190(3) Uani d . 1 1
H H8 0.2141 0.5187 0.7554 0.023 Uiso calc R 1 1
Cl Cl1 0.75833(5) 0.15669(5) 0.57492(4) 0.02521(12) Uani d . 1 1
C C9 0.3753(2) 0.88839(19) 0.86695(14) 0.0162(3) Uani d . 1 1
N N3 0.2989(2) 0.83057(17) 0.78621(13) 0.0208(3) Uani d . 1 1
C C10 0.1374(2) 0.9160(2) 0.76400(15) 0.0215(3) Uani d . 1 1
H H10 0.0770 0.8766 0.7087 0.026 Uiso calc R 1 1
C C11 0.0568(2) 1.0582(2) 0.81851(15) 0.0191(3) Uani d . 1 1
H H11 -0.0576 1.1179 0.8028 0.023 Uiso calc R 1 1
C C12 0.1518(2) 1.10993(19) 0.89792(15) 0.0185(3) Uani d . 1 1
H H12 0.1015 1.2096 0.9356 0.022 Uiso calc R 1 1
N N4 0.31077(18) 1.02648(16) 0.92412(12) 0.0169(3) Uani d . 1 1

loop_
_atom_site_aniso_label
_atom_site_aniso_U_11
_atom_site_aniso_U_22
_atom_site_aniso_U_33
_atom_site_aniso_U_12
_atom_site_aniso_U_13
_atom_site_aniso_U_23
C1 0.0139(7) 0.0176(7) 0.0177(7) 0.0017(5) -0.0021(5) -0.0037(6)
O1 0.0235(6) 0.0197(5) 0.0287(6) 0.0079(4) -0.0125(5) -0.0064(5)
N1 0.0190(6) 0.0162(6) 0.0180(6) 0.0043(5) -0.0074(5) -0.0039(5)
C2 0.0149(7) 0.0182(7) 0.0160(7) 0.0011(5) -0.0025(5) -0.0029(5)
S1 0.01718(19) 0.0234(2) 0.0285(2) 0.00729(14) -0.01126(16) -0.01008(16)
N2 0.0159(6) 0.0175(6) 0.0198(6) 0.0030(5) -0.0070(5) -0.0060(5)
C3 0.0147(7) 0.0139(6) 0.0184(7) 0.0000(5) -0.0043(6) 0.0001(5)
C4 0.0136(7) 0.0165(7) 0.0210(7) -0.0011(5) -0.0028(6) -0.0009(6)
C5 0.0217(8) 0.0207(7) 0.0197(7) -0.0044(6) -0.0048(6) -0.0024(6)
C6 0.0210(8) 0.0240(8) 0.0248(8) -0.0064(6) -0.0112(6) 0.0029(6)
C7 0.0154(7) 0.0210(7) 0.0298(8) -0.0003(6) -0.0085(6) 0.0029(6)
C8 0.0156(7) 0.0166(7) 0.0235(8) 0.0009(6) -0.0041(6) -0.0010(6)
Cl1 0.01698(19) 0.0298(2) 0.0311(2) 0.00670(15) -0.00699(15) -0.01528(17)
C9 0.0153(7) 0.0164(7) 0.0156(7) 0.0008(5) -0.0029(5) -0.0011(5)
N3 0.0226(7) 0.0209(6) 0.0213(7) 0.0062(5) -0.0107(5) -0.0063(5)
C10 0.0228(8) 0.0230(8) 0.0210(8) 0.0032(6) -0.0113(6) -0.0035(6)
C11 0.0160(7) 0.0197(7) 0.0202(7) 0.0033(6) -0.0053(6) 0.0001(6)
C12 0.0165(7) 0.0151(7) 0.0212(7) 0.0023(5) -0.0021(6) -0.0010(6)
N4 0.0155(6) 0.0157(6) 0.0189(6) 0.0005(5) -0.0036(5) -0.0026(5)

loop_
_atom_type_symbol
_atom_type_description
_atom_type_scat_dispersion_real
_atom_type_scat_dispersion_imag
_atom_type_scat_source
C C 0.0033 0.0016 'International Tables Vol C Tables 4.2.6.8 and 6.1.1.4'
H H 0.0000 0.0000 'International Tables Vol C Tables 4.2.6.8 and 6.1.1.4'
N N 0.0061 0.0033 'International Tables Vol C Tables 4.2.6.8 and 6.1.1.4'
O O 0.0106 0.0060 'International Tables Vol C Tables 4.2.6.8 and 6.1.1.4'
S S 0.1246 0.1234 'International Tables Vol C Tables 4.2.6.8 and 6.1.1.4'
Cl Cl 0.1484 0.1585 'International Tables Vol C Tables 4.2.6.8 and 6.1.1.4'

loop_
_geom_angle_atom_site_label_1
_geom_angle_atom_site_label_2
_geom_angle_atom_site_label_3
_geom_angle
O1 C1 N1 125.24(14)
O1 C1 C3 122.86(14)
N1 C1 C3 111.90(12)
C2 N1 C1 128.18(13)
C2 N1 H1 115.9
C1 N1 H1 115.9
N1 C2 N2 114.75(13)
N1 C2 S1 125.09(12)
N2 C2 S1 120.12(12)
C2 N2 C9 129.89(13)
C2 N2 H2 115.1
C9 N2 H2 115.1
C4 C3 C8 117.63(14)
C4 C3 C1 122.04(13)
C8 C3 C1 120.26(14)
C5 C4 C3 121.41(14)
C5 C4 Cl1 117.02(12)
C3 C4 Cl1 121.54(12)
C4 C5 C6 119.70(15)
C4 C5 H5 120.2
C6 C5 H5 120.2
C7 C6 C5 120.06(15)
C7 C6 H6 120.0
C5 C6 H6 120.0
C6 C7 C8 119.97(15)
C6 C7 H7 120.0
C8 C7 H7 120.0
C7 C8 C3 121.20(15)
C7 C8 H8 119.4
C3 C8 H8 119.4
N3 C9 N4 126.22(14)
N3 C9 N2 118.96(14)
N4 C9 N2 114.82(13)
C9 N3 C10 116.63(14)
N3 C10 C11 122.19(15)
N3 C10 H10 118.9
C11 C10 H10 118.9
C10 C11 C12 116.25(14)
C10 C11 H11 121.9
C12 C11 H11 121.9
N4 C12 C11 123.30(14)
N4 C12 H12 118.3
C11 C12 H12 118.3
C9 N4 C12 115.35(13)

loop_
_geom_bond_atom_site_label_1
_geom_bond_atom_site_label_2
_geom_bond_distance
C1 O1 1.2051(19)
C1 N1 1.391(2)
C1 C3 1.504(2)
N1 C2 1.374(2)
N1 H1 0.8800
C2 N2 1.374(2)
C2 S1 1.6596(16)
N2 C9 1.3937(19)
N2 H2 0.8800
C3 C4 1.395(2)
C3 C8 1.403(2)
C4 C5 1.386(2)
C4 Cl1 1.7420(17)
C5 C6 1.390(2)
C5 H5 0.9500
C6 C7 1.380(2)
C6 H6 0.9500
C7 C8 1.386(2)
C7 H7 0.9500
C8 H8 0.9500
C9 N3 1.334(2)
C9 N4 1.338(2)
N3 C10 1.344(2)
C10 C11 1.371(2)
C10 H10 0.9500
C11 C12 1.386(2)
C11 H11 0.9500
C12 N4 1.339(2)
C12 H12 0.9500

loop_
_geom_hbond_atom_site_label_D
_geom_hbond_atom_site_label_H
_geom_hbond_atom_site_label_A
_geom_hbond_site_symmetry_A
_geom_hbond_distance_DH
_geom_hbond_distance_HA
_geom_hbond_distance_DA
_geom_hbond_angle_DHA
N1 H1 N3 . 0.88 1.93 2.611(2) 133
N2 H2 N4 2_677 0.88 2.21 3.068(2) 166
C11 H11 O1 1_465 0.95 2.28 3.200(2) 163
C12 H12 S1 2_677 0.95 2.77 3.568(2) 142

loop_
_geom_torsion_atom_site_label_1
_geom_torsion_atom_site_label_2
_geom_torsion_atom_site_label_3
_geom_torsion_atom_site_label_4
_geom_torsion
O1 C1 N1 C2 -3.0(3)
C3 C1 N1 C2 176.24(14)
C1 N1 C2 N2 -163.48(14)
C1 N1 C2 S1 18.9(2)
N1 C2 N2 C9 9.3(2)
S1 C2 N2 C9 -172.89(13)
O1 C1 C3 C4 -39.8(2)
N1 C1 C3 C4 140.94(14)
O1 C1 C3 C8 137.32(16)
N1 C1 C3 C8 -41.99(19)
C8 C3 C4 C5 2.2(2)
C1 C3 C4 C5 179.40(14)
C8 C3 C4 Cl1 -179.94(11)
C1 C3 C4 Cl1 -2.8(2)
C3 C4 C5 C6 -1.8(2)
Cl1 C4 C5 C6 -179.74(12)
C4 C5 C6 C7 0.0(2)
C5 C6 C7 C8 1.3(2)
C6 C7 C8 C3 -0.9(2)
C4 C3 C8 C7 -0.9(2)
C1 C3 C8 C7 -178.10(14)
C2 N2 C9 N3 -12.7(2)
C2 N2 C9 N4 168.18(15)
N4 C9 N3 C10 -2.7(2)
N2 C9 N3 C10 178.32(14)
C9 N3 C10 C11 1.7(2)
N3 C10 C11 C12 0.2(2)
C10 C11 C12 N4 -1.5(2)
N3 C9 N4 C12 1.5(2)
N2 C9 N4 C12 -179.46(13)
C11 C12 N4 C9 0.7(2)

loop_
_cod_related_entry_id
_cod_related_entry_database
_cod_related_entry_code
1 ChemSpider 1715992
